data_4085183
loop_
_publ_author_name
'Chen, Runhai'
'Yao, Changguang'
'Wang, Meiyan'
'Xie, Hongyan'
'Wu, Chunji'
'Cui, Dongmei'

_publ_section_title
;
 Synthesis of Heterocyclic-Fused Cyclopentadienyl Scandium Complexes and
 the Catalysis for Copolymerization of Ethylene and Dicyclopentadiene
;
_journal_issue 2
_journal_name_full Organometallics
_journal_page_first 455
_journal_paper_doi 10.1021/om500992v
_journal_volume 34
_journal_year 2015
_chemical_formula_sum 'C23 H43 O S Sc Si2'
_chemical_formula_weight 468.77
_chemical_name_systematic
; 
 ? 
;
_space_group_IT_number 19
_symmetry_cell_setting orthorhombic
_symmetry_space_group_name_Hall 'P 2ac 2ab'
_symmetry_space_group_name_H-M 'P 21 21 21'
_atom_sites_solution_hydrogens geom
_atom_sites_solution_primary direct
_atom_sites_solution_secondary difmap
_audit_creation_method SHELXL-97
_cell_angle_alpha 90.00
_cell_angle_beta 90.00
_cell_angle_gamma 90.00
_cell_formula_units_Z 4
_cell_length_a 10.1664(7)
_cell_length_b 10.9045(8)
_cell_length_c 24.7776(18)
_cell_measurement_temperature 185(2)
_cell_volume 2746.8(3)
_computing_structure_refinement 'SHELXL-97 (Sheldrick, 1997)'
_computing_structure_solution 'SHELXS-97 (Sheldrick, 1990)'
_diffrn_ambient_temperature 185(2)
_diffrn_measured_fraction_theta_full 0.988
_diffrn_measured_fraction_theta_max 0.988
_diffrn_radiation_monochromator graphite
_diffrn_radiation_source 'fine-focus sealed tube'
_diffrn_radiation_type MoK\a
_diffrn_radiation_wavelength 0.71073
_diffrn_reflns_av_R_equivalents 0.0327
_diffrn_reflns_av_sigmaI/netI 0.0426
_diffrn_reflns_limit_h_max 12
_diffrn_reflns_limit_h_min -11
_diffrn_reflns_limit_k_max 12
_diffrn_reflns_limit_k_min -12
_diffrn_reflns_limit_l_max 27
_diffrn_reflns_limit_l_min -29
_diffrn_reflns_number 13297
_diffrn_reflns_theta_full 25.00
_diffrn_reflns_theta_max 25.00
_diffrn_reflns_theta_min 2.04
_exptl_absorpt_coefficient_mu 0.442
_exptl_absorpt_correction_T_max 0.9367
_exptl_absorpt_correction_T_min 0.9168
_exptl_absorpt_correction_type multi-scan
_exptl_crystal_density_diffrn 1.134
_exptl_crystal_density_method 'not measured'
_exptl_crystal_description BLOCK
_exptl_crystal_F_000 1016
_exptl_crystal_size_max 0.20
_exptl_crystal_size_mid 0.18
_exptl_crystal_size_min 0.15
_refine_diff_density_max 2.021
_refine_diff_density_min -1.091
_refine_diff_density_rms 0.100
_refine_ls_abs_structure_details 'Flack H D (1983), Acta Cryst. A39, 876-881'
_refine_ls_abs_structure_Flack 0.05(7)
_refine_ls_extinction_method none
_refine_ls_goodness_of_fit_ref 1.052
_refine_ls_hydrogen_treatment constr
_refine_ls_matrix_type full
_refine_ls_number_parameters 227
_refine_ls_number_reflns 4802
_refine_ls_number_restraints 1
_refine_ls_restrained_S_all 1.061
_refine_ls_R_factor_all 0.0823
_refine_ls_R_factor_gt 0.0748
_refine_ls_shift/su_max 0.000
_refine_ls_shift/su_mean 0.000
_refine_ls_structure_factor_coef Fsqd
_refine_ls_weighting_details 'calc w=1/[\s^2^(Fo^2^)+(0.1194P)^2^+4.4322P] where P=(Fo^2^+2Fc^2^)/3'
_refine_ls_weighting_scheme calc
_refine_ls_wR_factor_gt 0.1930
_refine_ls_wR_factor_ref 0.2002
_reflns_number_gt 4308
_reflns_number_total 4802
_reflns_threshold_expression >2sigma(I)
_cod_data_source_file om500992v_si_002.cif
_cod_data_source_block 3
_cod_depositor_comments
;
The following automatic conversions were performed:

'_symmetry_cell_setting' value 'Orthorhombic' changed to
'orthorhombic' according to
/home/saulius/struct/COD-crude-data--automatic-downloads/rss-feeds/ACS/lib/dictionaries/cif_core.dic
dictionary named 'cif_core.dic' version 2.4.2 from 2011-04-26.

Automatic conversion script
Id: cif_fix_values 2935 2014-11-11 08:27:57Z andrius 

 Adding full bibliography for 4085181--4085183.cif.
;
_cod_original_sg_symbol_H-M P2(1)2(1)2(1)
_cod_database_code 4085183

loop_
_symmetry_equiv_pos_as_xyz
'x, y, z'
'-x+1/2, -y, z+1/2'
'-x, y+1/2, -z+1/2'
'x+1/2, -y+1/2, -z'

loop_
_atom_site_label
_atom_site_type_symbol
_atom_site_fract_x
_atom_site_fract_y
_atom_site_fract_z
_atom_site_U_iso_or_equiv
_atom_site_adp_type
_atom_site_occupancy
_atom_site_symmetry_multiplicity
_atom_site_calc_flag
_atom_site_refinement_flags
Sc1 Sc 0.71282(9) 0.56149(9) 0.12149(4) 0.0270(3) Uani 1 1 d .
O1 O 0.8805(3) 0.6831(4) 0.12270(15) 0.0335(8) Uani 1 1 d .
C9 C 0.8860(6) 0.8016(6) 0.1508(3) 0.0431(14) Uani 1 1 d .
H9A H 0.8970 0.7894 0.1893 0.052 Uiso 1 1 calc R
H9B H 0.8058 0.8478 0.1447 0.052 Uiso 1 1 calc R
C10 C 1.0002(7) 0.8667(6) 0.1280(3) 0.0570(19) Uani 1 1 d .
H10A H 1.0405 0.9198 0.1547 0.068 Uiso 1 1 calc R
H10B H 0.9748 0.9155 0.0970 0.068 Uiso 1 1 calc R
C11 C 1.0920(8) 0.7659(7) 0.1119(3) 0.0572(18) Uani 1 1 d .
H11A H 1.1538 0.7932 0.0846 0.069 Uiso 1 1 calc R
H11B H 1.1404 0.7346 0.1427 0.069 Uiso 1 1 calc R
C12 C 0.9997(5) 0.6719(6) 0.0899(2) 0.0376(13) Uani 1 1 d .
H12A H 0.9806 0.6879 0.0522 0.045 Uiso 1 1 calc R
H12B H 1.0369 0.5904 0.0932 0.045 Uiso 1 1 calc R
S1 S 0.5339(2) 0.8376(2) 0.08526(8) 0.0648(6) Uani 1 1 d .
Si1 Si 0.95871(16) 0.32798(15) 0.15456(7) 0.0384(4) Uani 1 1 d .
Si2 Si 0.57854(16) 0.53353(17) 0.26361(6) 0.0405(4) Uani 1 1 d .
C1 C 0.7960(7) 0.3735(5) 0.1288(3) 0.0443(14) Uani 1 1 d .
H1A H 0.7331 0.3283 0.1505 0.053 Uiso 1 1 calc R
H1B H 0.7907 0.3389 0.0928 0.053 Uiso 1 1 calc R
C2 C 1.0764(8) 0.3037(8) 0.0973(3) 0.067(2) Uani 1 1 d .
H2A H 1.0431 0.2408 0.0739 0.101 Uiso 1 1 calc R
H2B H 1.1604 0.2792 0.1113 0.101 Uiso 1 1 calc R
H2C H 1.0859 0.3787 0.0774 0.101 Uiso 1 1 calc R
C3 C 0.9480(9) 0.1821(7) 0.1939(3) 0.069(2) Uani 1 1 d .
H3A H 0.9092 0.1984 0.2285 0.104 Uiso 1 1 calc R
H3B H 1.0347 0.1490 0.1988 0.104 Uiso 1 1 calc R
H3C H 0.8947 0.1242 0.1747 0.104 Uiso 1 1 calc R
C4 C 1.0326(8) 0.4447(7) 0.2016(3) 0.0556(17) Uani 1 1 d .
H4A H 1.0454 0.5205 0.1826 0.083 Uiso 1 1 calc R
H4B H 1.1157 0.4152 0.2146 0.083 Uiso 1 1 calc R
H4C H 0.9744 0.4578 0.2315 0.083 Uiso 1 1 calc R
C5 C 0.6430(6) 0.6115(7) 0.2035(2) 0.0421(14) Uani 1 1 d .
H5A H 0.7164 0.6580 0.2178 0.051 Uiso 1 1 calc R
H5B H 0.5756 0.6721 0.1960 0.051 Uiso 1 1 calc R
C6 C 0.6707(9) 0.3889(9) 0.2780(3) 0.0770(15) Uani 1 1 d .
H6A H 0.6402 0.3251 0.2544 0.116 Uiso 1 1 calc R
H6B H 0.6563 0.3651 0.3148 0.116 Uiso 1 1 calc R
H6C H 0.7629 0.4022 0.2722 0.116 Uiso 1 1 calc R
C7 C 0.5855(10) 0.6362(10) 0.3248(3) 0.0770(15) Uani 1 1 d .
H7A H 0.6706 0.6740 0.3269 0.116 Uiso 1 1 calc R
H7B H 0.5704 0.5883 0.3567 0.116 Uiso 1 1 calc R
H7C H 0.5192 0.6984 0.3219 0.116 Uiso 1 1 calc R
C8 C 0.4013(9) 0.4881(10) 0.2577(3) 0.0770(15) Uani 1 1 d .
H8A H 0.3496 0.5587 0.2484 0.116 Uiso 1 1 calc R
H8B H 0.3715 0.4557 0.2916 0.116 Uiso 1 1 calc R
H8C H 0.3921 0.4268 0.2302 0.116 Uiso 1 1 calc R
C13 C 0.4885(5) 0.5740(6) 0.0804(2) 0.0359(13) Uani 1 1 d .
C14 C 0.5586(6) 0.4828(5) 0.0504(2) 0.0355(12) Uani 1 1 d .
C15 C 0.6646(6) 0.5379(5) 0.0215(2) 0.0340(12) Uani 1 1 d .
C16 C 0.6613(5) 0.6711(5) 0.0329(2) 0.0360(13) Uani 1 1 d D
C17 C 0.5512(5) 0.6868(5) 0.0694(2) 0.0332(12) Uani 1 1 d .
C18 C 0.7325(5) 0.7911(4) 0.01719(18) 0.0281(8) Uani 1 1 d D
H18 H 0.8040 0.8024 -0.0057 0.034 Uiso 1 1 calc R
C19 C 0.6588(6) 0.8812(5) 0.04742(19) 0.0281(8) Uani 1 1 d .
C20 C 0.3672(7) 0.5527(7) 0.1132(3) 0.0541(9) Uani 1 1 d .
H20A H 0.3610 0.6142 0.1408 0.081 Uiso 1 1 calc R
H20B H 0.3715 0.4731 0.1297 0.081 Uiso 1 1 calc R
H20C H 0.2912 0.5572 0.0903 0.081 Uiso 1 1 calc R
C21 C 0.5190(8) 0.3512(7) 0.0476(3) 0.0541(9) Uani 1 1 d .
H21A H 0.5082 0.3196 0.0835 0.081 Uiso 1 1 calc R
H21B H 0.5859 0.3052 0.0292 0.081 Uiso 1 1 calc R
H21C H 0.4375 0.3441 0.0283 0.081 Uiso 1 1 calc R
C22 C 0.7577(7) 0.4749(7) -0.0148(3) 0.0541(9) Uani 1 1 d .
H22A H 0.7571 0.3886 -0.0072 0.081 Uiso 1 1 calc R
H22B H 0.8446 0.5069 -0.0092 0.081 Uiso 1 1 calc R
H22C H 0.7320 0.4883 -0.0516 0.081 Uiso 1 1 calc R
C23 C 0.7023(8) 1.0144(6) 0.0439(3) 0.0541(9) Uani 1 1 d .
H23A H 0.7570 1.0253 0.0127 0.081 Uiso 1 1 calc R
H23B H 0.7509 1.0357 0.0757 0.081 Uiso 1 1 calc R
H23C H 0.6263 1.0662 0.0410 0.081 Uiso 1 1 calc R

loop_
_atom_site_aniso_label
_atom_site_aniso_U_11
_atom_site_aniso_U_22
_atom_site_aniso_U_33
_atom_site_aniso_U_23
_atom_site_aniso_U_13
_atom_site_aniso_U_12
Sc1 0.0219(4) 0.0320(5) 0.0270(5) 0.0029(4) -0.0008(4) 0.0027(4)
O1 0.0309(18) 0.038(2) 0.0312(18) -0.0075(18) 0.0032(16) -0.0008(16)
C9 0.048(3) 0.037(3) 0.044(3) -0.008(3) 0.004(3) 0.002(3)
C10 0.058(4) 0.040(4) 0.073(5) -0.017(3) 0.016(4) -0.011(3)
C11 0.054(4) 0.062(5) 0.056(4) -0.003(3) 0.004(3) -0.011(4)
C12 0.031(3) 0.043(3) 0.039(3) -0.005(3) 0.007(2) 0.002(2)
S1 0.0722(13) 0.0632(12) 0.0591(11) 0.0027(9) -0.0060(10) 0.0195(11)
Si1 0.0395(9) 0.0345(9) 0.0412(9) -0.0015(7) -0.0064(7) 0.0107(7)
Si2 0.0373(9) 0.0538(11) 0.0304(8) 0.0055(7) 0.0037(6) -0.0025(7)
C1 0.046(3) 0.034(3) 0.053(4) 0.001(3) -0.009(3) 0.002(3)
C2 0.070(5) 0.075(6) 0.056(4) -0.013(4) 0.013(4) 0.022(4)
C3 0.087(6) 0.040(4) 0.081(5) 0.012(4) -0.025(5) 0.009(4)
C4 0.067(4) 0.060(4) 0.040(3) -0.003(3) -0.017(3) -0.002(4)
C5 0.038(3) 0.060(4) 0.029(3) 0.005(3) 0.007(3) -0.006(3)
C6 0.075(3) 0.100(4) 0.057(3) 0.027(3) 0.010(2) -0.003(3)
C7 0.075(3) 0.100(4) 0.057(3) 0.027(3) 0.010(2) -0.003(3)
C8 0.075(3) 0.100(4) 0.057(3) 0.027(3) 0.010(2) -0.003(3)
C13 0.027(3) 0.048(4) 0.033(3) 0.006(3) -0.006(2) 0.004(2)
C14 0.035(3) 0.037(3) 0.034(3) 0.002(2) -0.002(2) -0.006(2)
C15 0.037(3) 0.039(3) 0.025(2) 0.000(2) -0.002(2) 0.002(2)
C16 0.038(3) 0.049(4) 0.021(2) 0.003(2) -0.010(2) 0.011(3)
C17 0.032(3) 0.042(3) 0.026(3) -0.001(2) -0.004(2) 0.009(3)
C18 0.042(2) 0.0262(19) 0.0165(16) 0.0021(13) -0.0135(15) 0.0084(16)
C19 0.042(2) 0.0262(19) 0.0165(16) 0.0021(13) -0.0135(15) 0.0084(16)
C20 0.056(2) 0.050(2) 0.057(2) 0.0054(16) -0.0041(16) -0.0032(17)
C21 0.056(2) 0.050(2) 0.057(2) 0.0054(16) -0.0041(16) -0.0032(17)
C22 0.056(2) 0.050(2) 0.057(2) 0.0054(16) -0.0041(16) -0.0032(17)
C23 0.056(2) 0.050(2) 0.057(2) 0.0054(16) -0.0041(16) -0.0032(17)

loop_
_atom_type_symbol
_atom_type_description
_atom_type_scat_dispersion_real
_atom_type_scat_dispersion_imag
_atom_type_scat_source
C C 0.0033 0.0016 'International Tables Vol C Tables 4.2.6.8 and 6.1.1.4'
H H 0.0000 0.0000 'International Tables Vol C Tables 4.2.6.8 and 6.1.1.4'
O O 0.0106 0.0060 'International Tables Vol C Tables 4.2.6.8 and 6.1.1.4'
Si Si 0.0817 0.0704 'International Tables Vol C Tables 4.2.6.8 and 6.1.1.4'
S S 0.1246 0.1234 'International Tables Vol C Tables 4.2.6.8 and 6.1.1.4'
Sc Sc 0.2519 0.3716 'International Tables Vol C Tables 4.2.6.8 and 6.1.1.4'

loop_
_geom_angle_atom_site_label_1
_geom_angle_atom_site_label_2
_geom_angle_atom_site_label_3
_geom_angle
O1 Sc1 C5 95.1(2)
O1 Sc1 C1 105.3(2)
C5 Sc1 C1 105.9(3)
O1 Sc1 C17 100.98(18)
C5 Sc1 C17 97.4(2)
C1 Sc1 C17 142.8(2)
O1 Sc1 C13 133.77(18)
C5 Sc1 C13 93.9(2)
C1 Sc1 C13 115.5(2)
C17 Sc1 C13 32.8(2)
O1 Sc1 C14 135.46(17)
C5 Sc1 C14 121.8(2)
C1 Sc1 C14 88.8(2)
C17 Sc1 C14 54.06(19)
C13 Sc1 C14 33.19(19)
O1 Sc1 C15 103.18(17)
C5 Sc1 C15 148.9(2)
C1 Sc1 C15 93.4(2)
C17 Sc1 C15 54.80(18)
C13 Sc1 C15 55.39(18)
C14 Sc1 C15 32.83(18)
O1 Sc1 C16 83.47(16)
C5 Sc1 C16 127.3(2)
C1 Sc1 C16 125.4(2)
C17 Sc1 C16 33.32(18)
C13 Sc1 C16 55.78(18)
C14 Sc1 C16 55.16(17)
C15 Sc1 C16 33.79(18)
C12 O1 C9 107.7(4)
C12 O1 Sc1 126.5(3)
C9 O1 Sc1 125.2(3)
O1 C9 C10 105.8(5)
C9 C10 C11 103.9(6)
C12 C11 C10 102.1(6)
O1 C12 C11 105.2(5)
C19 S1 C17 93.9(3)
C1 Si1 C3 111.0(4)
C1 Si1 C2 110.4(4)
C3 Si1 C2 108.2(4)
C1 Si1 C4 113.0(3)
C3 Si1 C4 106.0(4)
C2 Si1 C4 108.0(4)
C5 Si2 C6 111.5(3)
C5 Si2 C8 113.7(3)
C6 Si2 C8 105.9(5)
C5 Si2 C7 111.4(4)
C6 Si2 C7 109.2(4)
C8 Si2 C7 104.8(4)
Si1 C1 Sc1 128.2(3)
Si2 C5 Sc1 138.0(4)
C17 C13 C14 106.3(5)
C17 C13 C20 127.7(6)
C14 C13 C20 125.8(6)
C17 C13 Sc1 73.4(3)
C14 C13 Sc1 73.7(3)
C20 C13 Sc1 121.4(4)
C15 C14 C13 110.1(5)
C15 C14 C21 125.9(6)
C13 C14 C21 123.9(6)
C15 C14 Sc1 74.7(3)
C13 C14 Sc1 73.1(3)
C21 C14 Sc1 122.0(4)
C14 C15 C22 126.4(6)
C14 C15 C16 107.5(5)
C22 C15 C16 126.0(5)
C14 C15 Sc1 72.5(3)
C22 C15 Sc1 121.2(4)
C16 C15 Sc1 73.7(3)
C17 C16 C15 104.6(4)
C17 C16 C18 114.8(5)
C15 C16 C18 140.6(5)
C17 C16 Sc1 71.2(3)
C15 C16 Sc1 72.6(3)
C18 C16 Sc1 121.1(3)
C13 C17 C16 111.5(5)
C13 C17 S1 138.7(4)
C16 C17 S1 109.8(4)
C13 C17 Sc1 73.8(3)
C16 C17 Sc1 75.5(3)
S1 C17 Sc1 118.6(3)
C19 C18 C16 101.7(5)
C18 C19 C23 118.0(5)
C18 C19 S1 119.9(4)
C23 C19 S1 122.1(5)

loop_
_geom_bond_atom_site_label_1
_geom_bond_atom_site_label_2
_geom_bond_distance
Sc1 O1 2.160(4)
Sc1 C5 2.219(6)
Sc1 C1 2.225(6)
Sc1 C17 2.496(5)
Sc1 C13 2.501(5)
Sc1 C14 2.510(6)
Sc1 C15 2.539(5)
Sc1 C16 2.554(5)
O1 C12 1.464(6)
O1 C9 1.469(7)
C9 C10 1.475(9)
C10 C11 1.497(10)
C11 C12 1.492(9)
S1 C19 1.649(6)
S1 C17 1.700(6)
Si1 C1 1.841(6)
Si1 C3 1.869(7)
Si1 C2 1.874(7)
Si1 C4 1.882(7)
Si2 C5 1.837(6)
Si2 C6 1.869(10)
Si2 C8 1.874(9)
Si2 C7 1.886(10)
C13 C17 1.412(9)
C13 C14 1.431(8)
C13 C20 1.496(9)
C14 C15 1.427(8)
C14 C21 1.492(9)
C15 C22 1.475(9)
C15 C16 1.480(8)
C16 C17 1.449(8)
C16 C18 1.545(4)
C18 C19 1.445(7)
C19 C23 1.521(9)
